data_7108936
loop_
_publ_author_name
'Ahn, Jinho'
'Park, Sunhong'
'Lee, Ji Ha'
'Jung, Sung Ho'
'Moon, Seung-Jin'
'Jung, Jong Hwa'

_publ_section_title
;
 Fluorescent hydrogels formed by CH-\p and \p-\p interactions as the main
 driving forces: an approach toward understanding the relationship between
 fluorescence and structure
;
_journal_coden_ASTM CHCOFS
_journal_issue 21
_journal_name_full
;
 Chemical Communications (Cambridge, United Kingdom)
;
_journal_page_first 2109
_journal_page_last 2111
_journal_paper_doi 10.1039/c2cc37249e
_journal_volume 49
_journal_year 2013
_chemical_formula_sum 'C17 H13 N5 O2'
_chemical_formula_weight 319.32
_space_group_IT_number 19
_symmetry_cell_setting orthorhombic
_symmetry_space_group_name_Hall 'P 2ac 2ab'
_symmetry_space_group_name_H-M 'P 21 21 21'
_atom_sites_solution_hydrogens geom
_atom_sites_solution_primary direct
_atom_sites_solution_secondary difmap
_audit_creation_method SHELXTL
_cell_angle_alpha 90.00
_cell_angle_beta 90.00
_cell_angle_gamma 90.00
_cell_formula_units_Z 4
_cell_length_a 17.1841(9)
_cell_length_b 12.4648(7)
_cell_length_c 6.7661(4)
_cell_measurement_reflns_used 3640
_cell_measurement_temperature 173(2)
_cell_measurement_theta_max 28.17
_cell_measurement_theta_min 2.37
_cell_volume 1449.27(14)
_computing_cell_refinement 'Bruker SMART'
_computing_data_collection 'Bruker SMART'
_computing_data_reduction 'Bruker SAINT'
_computing_molecular_graphics 'Bruker SHELXTL'
_computing_publication_material 'Bruker SHELXTL'
_computing_structure_refinement 'Bruker SHELXTL'
_computing_structure_solution 'Bruker SHELXTL'
_diffrn_ambient_temperature 173(2)
_diffrn_measured_fraction_theta_full 0.937
_diffrn_measured_fraction_theta_max 0.937
_diffrn_measurement_device_type 'CCD area detector'
_diffrn_measurement_method 'phi and omega scans'
_diffrn_radiation_monochromator graphite
_diffrn_radiation_source 'fine-focus sealed tube'
_diffrn_radiation_type MoK\a
_diffrn_radiation_wavelength 0.71073
_diffrn_reflns_av_R_equivalents 0.0500
_diffrn_reflns_av_sigmaI/netI 0.0481
_diffrn_reflns_limit_h_max 17
_diffrn_reflns_limit_h_min -22
_diffrn_reflns_limit_k_max 15
_diffrn_reflns_limit_k_min -15
_diffrn_reflns_limit_l_max 8
_diffrn_reflns_limit_l_min -9
_diffrn_reflns_number 8480
_diffrn_reflns_theta_full 28.29
_diffrn_reflns_theta_max 28.29
_diffrn_reflns_theta_min 2.02
_exptl_absorpt_coefficient_mu 0.101
_exptl_absorpt_correction_type none
_exptl_crystal_colour colorless
_exptl_crystal_density_diffrn 1.463
_exptl_crystal_density_method 'not measured'
_exptl_crystal_description block
_exptl_crystal_F_000 664
_exptl_crystal_size_max 0.40
_exptl_crystal_size_mid 0.32
_exptl_crystal_size_min 0.25
_refine_diff_density_max 0.275
_refine_diff_density_min -0.478
_refine_diff_density_rms 0.085
_refine_ls_abs_structure_details 'Flack H D (1983), Acta Cryst. A39, 876-881'
_refine_ls_abs_structure_Flack 0(3)
_refine_ls_extinction_method none
_refine_ls_goodness_of_fit_ref 1.215
_refine_ls_hydrogen_treatment constr
_refine_ls_matrix_type full
_refine_ls_number_parameters 217
_refine_ls_number_reflns 3229
_refine_ls_number_restraints 0
_refine_ls_restrained_S_all 1.215
_refine_ls_R_factor_all 0.0817
_refine_ls_R_factor_gt 0.0718
_refine_ls_shift/su_max 0.000
_refine_ls_shift/su_mean 0.000
_refine_ls_structure_factor_coef Fsqd
_refine_ls_weighting_details 'calc w=1/[\s^2^(Fo^2^)+(0.0507P)^2^+1.0133P] where P=(Fo^2^+2Fc^2^)/3'
_refine_ls_weighting_scheme calc
_refine_ls_wR_factor_gt 0.1438
_refine_ls_wR_factor_ref 0.1478
_reflns_number_gt 2850
_reflns_number_total 3229
_reflns_threshold_expression >2sigma(I)
_cod_data_source_file c2cc37249e.txt
_cod_data_source_block Compound1
_cod_original_sg_symbol_H-M P2(1)2(1)2(1)
_cod_database_code 7108936

loop_
_symmetry_equiv_pos_as_xyz
'x, y, z'
'-x+1/2, -y, z+1/2'
'x+1/2, -y+1/2, -z'
'-x, y+1/2, -z+1/2'

loop_
_atom_site_label
_atom_site_type_symbol
_atom_site_fract_x
_atom_site_fract_y
_atom_site_fract_z
_atom_site_U_iso_or_equiv
_atom_site_adp_type
_atom_site_occupancy
_atom_site_symmetry_multiplicity
_atom_site_calc_flag
_atom_site_refinement_flags
O1 O 0.15274(12) -0.29808(18) 0.7785(4) 0.0346(6) Uani 1 1 d .
O2 O 0.43724(12) 0.20313(17) 0.7550(4) 0.0308(6) Uani 1 1 d .
N1 N -0.13425(15) -0.2420(2) 0.7230(4) 0.0290(7) Uani 1 1 d .
N2 N 0.14580(14) -0.1159(2) 0.7828(4) 0.0241(6) Uani 1 1 d .
H2N H 0.1121 -0.0628 0.7809 0.029 Uiso 1 1 calc R
N3 N 0.23375(13) 0.0208(2) 0.7882(4) 0.0207(5) Uani 1 1 d .
N4 N 0.30699(14) 0.17326(19) 0.7887(4) 0.0221(6) Uani 1 1 d .
H4N H 0.2617 0.2060 0.7972 0.027 Uiso 1 1 calc R
N5 N 0.33362(15) 0.5784(2) 0.7453(5) 0.0284(6) Uani 1 1 d .
C1 C -0.00545(18) -0.3099(3) 0.6710(5) 0.0277(8) Uani 1 1 d .
H1 H 0.0268 -0.3657 0.6217 0.033 Uiso 1 1 calc R
C2 C -0.08551(19) -0.3170(3) 0.6555(5) 0.0284(8) Uani 1 1 d .
H2 H -0.1070 -0.3786 0.5934 0.034 Uiso 1 1 calc R
C3 C -0.10239(19) -0.1568(3) 0.8084(5) 0.0311(8) Uani 1 1 d .
H3 H -0.1361 -0.1025 0.8569 0.037 Uiso 1 1 calc R
C4 C -0.02230(19) -0.1421(3) 0.8314(5) 0.0281(8) Uani 1 1 d .
H4 H -0.0023 -0.0799 0.8948 0.034 Uiso 1 1 calc R
C5 C 0.02704(16) -0.2203(2) 0.7593(5) 0.0210(6) Uani 1 1 d .
C6 C 0.11473(17) -0.2163(2) 0.7751(5) 0.0217(6) Uani 1 1 d .
C7 C 0.22488(16) -0.0854(2) 0.7932(5) 0.0206(6) Uani 1 1 d .
C8 C 0.28645(17) -0.1578(2) 0.8069(5) 0.0234(7) Uani 1 1 d .
H8 H 0.2782 -0.2332 0.8093 0.028 Uiso 1 1 calc R
C9 C 0.35970(18) -0.1141(2) 0.8167(5) 0.0258(7) Uani 1 1 d .
H9 H 0.4033 -0.1605 0.8285 0.031 Uiso 1 1 calc R
C10 C 0.37202(17) -0.0046(2) 0.8099(5) 0.0259(7) Uani 1 1 d .
H10 H 0.4229 0.0251 0.8144 0.031 Uiso 1 1 calc R
C11 C 0.30606(17) 0.0602(2) 0.7960(4) 0.0192(6) Uani 1 1 d .
C12 C 0.37103(17) 0.2369(2) 0.7697(4) 0.0194(6) Uani 1 1 d .
C13 C 0.35512(16) 0.3561(2) 0.7647(4) 0.0198(6) Uani 1 1 d .
C14 C 0.29059(18) 0.4038(2) 0.8497(5) 0.0218(7) Uani 1 1 d .
H14 H 0.2530 0.3620 0.9181 0.026 Uiso 1 1 calc R
C15 C 0.28189(18) 0.5141(3) 0.8328(5) 0.0278(7) Uani 1 1 d .
H15 H 0.2364 0.5458 0.8869 0.033 Uiso 1 1 calc R
C16 C 0.39721(19) 0.5316(3) 0.6711(5) 0.0280(7) Uani 1 1 d .
H16 H 0.4356 0.5761 0.6117 0.034 Uiso 1 1 calc R
C17 C 0.41034(18) 0.4220(3) 0.6758(5) 0.0256(7) Uani 1 1 d .
H17 H 0.4562 0.3924 0.6195 0.031 Uiso 1 1 calc R

loop_
_atom_site_aniso_label
_atom_site_aniso_U_11
_atom_site_aniso_U_22
_atom_site_aniso_U_33
_atom_site_aniso_U_23
_atom_site_aniso_U_13
_atom_site_aniso_U_12
O1 0.0228(11) 0.0221(11) 0.0590(17) 0.0011(13) 0.0016(12) 0.0041(9)
O2 0.0210(11) 0.0218(11) 0.0496(15) -0.0021(12) 0.0023(11) 0.0009(9)
N1 0.0233(13) 0.0317(15) 0.0320(16) 0.0014(13) 0.0008(14) -0.0024(11)
N2 0.0189(12) 0.0171(12) 0.0363(15) 0.0013(12) 0.0027(12) 0.0020(10)
N3 0.0187(12) 0.0191(12) 0.0243(14) -0.0019(11) 0.0025(10) 0.0034(10)
N4 0.0193(12) 0.0160(12) 0.0309(15) -0.0035(12) -0.0007(11) 0.0063(9)
N5 0.0307(14) 0.0178(13) 0.0366(16) 0.0024(13) -0.0062(13) -0.0020(11)
C1 0.0252(16) 0.0197(17) 0.038(2) 0.0002(15) 0.0044(14) -0.0017(13)
C2 0.0285(17) 0.0248(18) 0.0321(18) 0.0008(14) 0.0014(14) -0.0103(14)
C3 0.0247(16) 0.0343(18) 0.0343(19) -0.0051(16) 0.0021(15) 0.0048(14)
C4 0.0271(17) 0.0251(18) 0.0322(18) -0.0090(15) -0.0017(14) -0.0025(14)
C5 0.0230(14) 0.0210(15) 0.0190(15) 0.0044(13) 0.0025(13) -0.0009(12)
C6 0.0228(14) 0.0214(15) 0.0210(16) 0.0028(13) 0.0018(13) -0.0009(12)
C7 0.0241(15) 0.0191(14) 0.0187(16) -0.0014(13) 0.0005(12) 0.0011(11)
C8 0.0252(16) 0.0182(14) 0.0268(18) 0.0014(14) 0.0014(13) 0.0032(12)
C9 0.0208(14) 0.0244(16) 0.0323(17) -0.0001(14) -0.0027(14) 0.0113(13)
C10 0.0198(15) 0.0263(17) 0.0314(17) 0.0009(14) -0.0004(14) -0.0008(13)
C11 0.0218(14) 0.0196(14) 0.0161(14) 0.0012(12) 0.0002(12) 0.0007(12)
C12 0.0205(15) 0.0179(14) 0.0197(15) -0.0027(12) -0.0012(13) 0.0017(11)
C13 0.0185(14) 0.0200(15) 0.0210(15) 0.0020(12) -0.0085(12) -0.0011(11)
C14 0.0189(15) 0.0210(15) 0.0255(17) -0.0039(13) -0.0001(12) -0.0035(12)
C15 0.0240(16) 0.0257(16) 0.0339(19) -0.0065(15) -0.0063(14) 0.0060(14)
C16 0.0242(16) 0.0233(16) 0.0364(18) 0.0034(15) -0.0034(14) -0.0054(13)
C17 0.0201(15) 0.0251(17) 0.0316(18) -0.0020(14) -0.0002(13) -0.0012(12)

loop_
_atom_type_symbol
_atom_type_description
_atom_type_scat_dispersion_real
_atom_type_scat_dispersion_imag
_atom_type_scat_source
C C 0.0033 0.0016 'International Tables Vol C Tables 4.2.6.8 and 6.1.1.4'
H H 0.0000 0.0000 'International Tables Vol C Tables 4.2.6.8 and 6.1.1.4'
N N 0.0061 0.0033 'International Tables Vol C Tables 4.2.6.8 and 6.1.1.4'
O O 0.0106 0.0060 'International Tables Vol C Tables 4.2.6.8 and 6.1.1.4'

loop_
_geom_angle_atom_site_label_1
_geom_angle_atom_site_label_2
_geom_angle_atom_site_label_3
_geom_angle
C3 N1 C2 116.8(3)
C6 N2 C7 128.8(2)
C7 N3 C11 118.0(2)
C12 N4 C11 126.5(2)
C15 N5 C16 116.7(3)
C2 C1 C5 119.1(3)
N1 C2 C1 123.6(3)
N1 C3 C4 124.1(3)
C5 C4 C3 118.2(3)
C4 C5 C1 118.3(3)
C4 C5 C6 124.3(3)
C1 C5 C6 117.3(3)
O1 C6 N2 124.2(3)
O1 C6 C5 120.7(3)
N2 C6 C5 115.1(3)
N3 C7 C8 123.9(3)
N3 C7 N2 112.1(2)
C8 C7 N2 124.0(3)
C9 C8 C7 116.2(3)
C8 C9 C10 122.1(3)
C9 C10 C11 116.7(3)
N3 C11 C10 123.1(3)
N3 C11 N4 112.1(2)
C10 C11 N4 124.9(3)
O2 C12 N4 124.1(3)
O2 C12 C13 120.5(3)
N4 C12 C13 115.4(2)
C14 C13 C17 118.2(3)
C14 C13 C12 123.9(3)
C17 C13 C12 117.8(3)
C13 C14 C15 118.6(3)
N5 C15 C14 124.0(3)
N5 C16 C17 123.7(3)
C16 C17 C13 118.8(3)

loop_
_geom_bond_atom_site_label_1
_geom_bond_atom_site_label_2
_geom_bond_distance
O1 C6 1.211(4)
O2 C12 1.217(3)
N1 C3 1.327(4)
N1 C2 1.336(4)
N2 C6 1.362(4)
N2 C7 1.413(4)
N3 C7 1.333(4)
N3 C11 1.337(4)
N4 C12 1.363(4)
N4 C11 1.411(4)
N5 C15 1.336(4)
N5 C16 1.336(4)
C1 C2 1.383(5)
C1 C5 1.385(4)
C3 C4 1.397(5)
C4 C5 1.381(4)
C5 C6 1.511(4)
C7 C8 1.394(4)
C8 C9 1.373(4)
C9 C10 1.382(4)
C10 C11 1.395(4)
C12 C13 1.511(4)
C13 C14 1.384(4)
C13 C17 1.392(4)
C14 C15 1.387(5)
C16 C17 1.385(4)
